data_1546225
loop_
_publ_author_name
'Saputra, Mirza A.'
'Dange, Nitin S.'
'Cleveland, Alexander H.'
'Malone, Joshua A.'
'Fronczek, Frank R.'
'Kartika, Rendy'

_publ_section_title
;
 Regioselective Functionalization of Enamides at the \a-Carbon via
 Unsymmetrical 2-Amidoallyl Cations.
;
_journal_issue 9
_journal_name_full 'Organic letters'
_journal_page_first 2414
_journal_page_last 2417
_journal_paper_doi 10.1021/acs.orglett.7b00962
_journal_volume 19
_journal_year 2017
_chemical_formula_moiety 'C29 H38 N2 O2 S'
_chemical_formula_sum 'C29 H38 N2 O2 S'
_chemical_formula_weight 478.67
_chemical_name_systematic
; 
 ? 
;
_space_group_IT_number 14
_symmetry_cell_setting monoclinic
_symmetry_space_group_name_Hall '-P 2ybc'
_symmetry_space_group_name_H-M 'P 1 21/c 1'
_atom_sites_solution_hydrogens geom
_atom_sites_solution_primary direct
_atom_sites_solution_secondary difmap
_audit_creation_method SHELXL-97
_cell_angle_alpha 90
_cell_angle_beta 99.117(7)
_cell_angle_gamma 90
_cell_formula_units_Z 4
_cell_length_a 19.884(2)
_cell_length_b 8.5199(8)
_cell_length_c 15.7656(16)
_cell_measurement_reflns_used 3902
_cell_measurement_temperature 90.0(5)
_cell_measurement_theta_max 25.34
_cell_measurement_theta_min 2.61
_cell_volume 2637.1(5)
_computing_cell_refinement 'Bruker SAINT'
_computing_data_collection 'Bruker APEX2'
_computing_data_reduction 'Bruker SAINT'
_computing_publication_material 'SHELXL-97 (Sheldrick, 2008)'
_computing_structure_refinement 'SHELXL-97 (Sheldrick, 2008)'
_computing_structure_solution 'SHELXS-97 (Sheldrick, 2008)'
_diffrn_ambient_temperature 90.0(5)
_diffrn_measured_fraction_theta_full 0.995
_diffrn_measured_fraction_theta_max 0.992
_diffrn_measurement_device_type 'Bruker Kappa APEX-II DUO'
_diffrn_measurement_method '\f and \w scans'
_diffrn_radiation_monochromator 'TRIUMPH curved graphite'
_diffrn_radiation_source 'fine-focus sealed tube'
_diffrn_radiation_type MoK\a
_diffrn_radiation_wavelength 0.71073
_diffrn_reflns_av_R_equivalents 0.0608
_diffrn_reflns_av_sigmaI/netI 0.0606
_diffrn_reflns_limit_h_max 19
_diffrn_reflns_limit_h_min -23
_diffrn_reflns_limit_k_max 10
_diffrn_reflns_limit_k_min -9
_diffrn_reflns_limit_l_max 18
_diffrn_reflns_limit_l_min -18
_diffrn_reflns_number 17804
_diffrn_reflns_theta_full 25.00
_diffrn_reflns_theta_max 25.40
_diffrn_reflns_theta_min 2.07
_exptl_absorpt_coefficient_mu 0.151
_exptl_absorpt_correction_T_max 0.9970
_exptl_absorpt_correction_T_min 0.7203
_exptl_absorpt_correction_type multi-scan
_exptl_absorpt_process_details 'SADABS (Sheldrick, 2004)'
_exptl_crystal_colour colourless
_exptl_crystal_density_diffrn 1.206
_exptl_crystal_density_method 'not measured'
_exptl_crystal_description lath
_exptl_crystal_F_000 1032
_exptl_crystal_size_max 0.43
_exptl_crystal_size_mid 0.22
_exptl_crystal_size_min 0.02
_refine_diff_density_max 0.273
_refine_diff_density_min -0.368
_refine_diff_density_rms 0.048
_refine_ls_extinction_method none
_refine_ls_goodness_of_fit_ref 1.018
_refine_ls_hydrogen_treatment mixed
_refine_ls_matrix_type full
_refine_ls_number_parameters 312
_refine_ls_number_reflns 4806
_refine_ls_number_restraints 1
_refine_ls_restrained_S_all 1.018
_refine_ls_R_factor_all 0.0823
_refine_ls_R_factor_gt 0.0447
_refine_ls_shift/su_max 0.000
_refine_ls_shift/su_mean 0.000
_refine_ls_structure_factor_coef Fsqd
_refine_ls_weighting_details 'calc w=1/[\s^2^(Fo^2^)+(0.0502P)^2^+0.4051P] where P=(Fo^2^+2Fc^2^)/3'
_refine_ls_weighting_scheme calc
_refine_ls_wR_factor_gt 0.0954
_refine_ls_wR_factor_ref 0.1099
_reflns_number_gt 3245
_reflns_number_total 4806
_reflns_threshold_expression I>2\s(I)
_cod_data_source_file ol7b00962_si_012.cif
_cod_data_source_block MAS4101P
_cod_depositor_comments
;
The following automatic conversions were performed:

'_symmetry_cell_setting' value 'Monoclinic' changed to 'monoclinic'
according to
/home/data/users/saulius/crontab/automatic-downloads/current/ACS/lib/dictionaries/cif_core.dic
dictionary named 'cif_core.dic' version 2.4.2 from 2011-04-26.

Automatic conversion script
Id: cif_fix_values 4973 2017-02-22 13:04:09Z antanas 
;
_cod_original_sg_symbol_H-M 'P 21/c  '
_cod_database_code 1546225

loop_
_symmetry_equiv_pos_as_xyz
'x, y, z'
'-x, y+1/2, -z+1/2'
'-x, -y, -z'
'x, -y-1/2, z-1/2'

loop_
_atom_site_label
_atom_site_type_symbol
_atom_site_fract_x
_atom_site_fract_y
_atom_site_fract_z
_atom_site_U_iso_or_equiv
_atom_site_adp_type
_atom_site_occupancy
_atom_site_symmetry_multiplicity
_atom_site_calc_flag
_atom_site_refinement_flags
S1 S 0.37451(3) 0.70527(6) 0.82571(3) 0.02365(16) Uani 1 1 d .
O1 O 0.40976(8) 0.59849(17) 0.88714(8) 0.0284(4) Uani 1 1 d .
O2 O 0.36255(8) 0.86382(17) 0.85135(9) 0.0290(4) Uani 1 1 d .
N1 N 0.29356(11) 0.5516(2) 0.49943(11) 0.0317(5) Uani 1 1 d D
H1N H 0.3099(12) 0.598(3) 0.4584(13) 0.038 Uiso 1 1 d D
N2 N 0.29994(9) 0.63074(19) 0.79228(10) 0.0232(4) Uani 1 1 d .
C1 C 0.29288(12) 0.4622(2) 0.78713(12) 0.0232(5) Uani 1 1 d .
C2 C 0.31311(13) 0.3671(3) 0.71379(13) 0.0296(6) Uani 1 1 d .
H2 H 0.3640 0.3605 0.7225 0.036 Uiso 1 1 calc R
C3 C 0.28518(14) 0.2036(3) 0.73255(14) 0.0348(6) Uani 1 1 d .
H3A H 0.2419 0.1827 0.6937 0.042 Uiso 1 1 calc R
H3B H 0.3184 0.1208 0.7238 0.042 Uiso 1 1 calc R
C4 C 0.27344(13) 0.2057(3) 0.82651(14) 0.0326(6) Uani 1 1 d .
H4A H 0.2293 0.1565 0.8323 0.039 Uiso 1 1 calc R
H4B H 0.3103 0.1490 0.8638 0.039 Uiso 1 1 calc R
C5 C 0.27358(12) 0.3767(3) 0.84965(13) 0.0261(5) Uani 1 1 d .
C6 C 0.28924(12) 0.4307(2) 0.62484(13) 0.0257(5) Uani 1 1 d .
C7 C 0.33119(13) 0.4929(3) 0.57282(13) 0.0271(5) Uani 1 1 d .
H7 H 0.3795 0.4950 0.5857 0.033 Uiso 1 1 calc R
C8 C 0.22602(13) 0.5264(3) 0.50145(13) 0.0278(5) Uani 1 1 d .
C9 C 0.22087(12) 0.4504(2) 0.57987(13) 0.0263(5) Uani 1 1 d .
C10 C 0.15627(13) 0.4129(3) 0.59873(14) 0.0346(6) Uani 1 1 d .
H10 H 0.1516 0.3635 0.6515 0.042 Uiso 1 1 calc R
C11 C 0.09989(14) 0.4484(3) 0.54016(15) 0.0425(7) Uani 1 1 d .
H11 H 0.0560 0.4220 0.5523 0.051 Uiso 1 1 calc R
C12 C 0.10592(14) 0.5230(3) 0.46250(15) 0.0388(6) Uani 1 1 d .
H12 H 0.0659 0.5464 0.4230 0.047 Uiso 1 1 calc R
C13 C 0.16824(14) 0.5631(3) 0.44226(14) 0.0369(6) Uani 1 1 d .
H13 H 0.1720 0.6142 0.3897 0.044 Uiso 1 1 calc R
C14 C 0.25849(13) 0.4348(3) 0.93400(13) 0.0313(6) Uani 1 1 d .
H14A H 0.2796 0.5396 0.9451 0.038 Uiso 1 1 calc R
H14B H 0.2805 0.3634 0.9797 0.038 Uiso 1 1 calc R
C15 C 0.18317(13) 0.4477(3) 0.94115(14) 0.0319(6) Uani 1 1 d .
H15A H 0.1625 0.3418 0.9367 0.038 Uiso 1 1 calc R
H15B H 0.1598 0.5118 0.8929 0.038 Uiso 1 1 calc R
C16 C 0.17294(13) 0.5225(3) 1.02595(13) 0.0321(6) Uani 1 1 d .
H16A H 0.1961 0.4563 1.0734 0.039 Uiso 1 1 calc R
H16B H 0.1958 0.6261 1.0306 0.039 Uiso 1 1 calc R
C17 C 0.09950(13) 0.5459(3) 1.03892(13) 0.0318(6) Uani 1 1 d .
H17A H 0.0770 0.4423 1.0392 0.038 Uiso 1 1 calc R
H17B H 0.0751 0.6070 0.9901 0.038 Uiso 1 1 calc R
C18 C 0.09419(13) 0.6313(3) 1.12257(13) 0.0323(6) Uani 1 1 d .
H18A H 0.1195 0.5702 1.1708 0.039 Uiso 1 1 calc R
H18B H 0.1170 0.7345 1.1216 0.039 Uiso 1 1 calc R
C19 C 0.02265(13) 0.6579(3) 1.14026(14) 0.0340(6) Uani 1 1 d .
H19A H -0.0008 0.5554 1.1398 0.041 Uiso 1 1 calc R
H19B H -0.0024 0.7226 1.0935 0.041 Uiso 1 1 calc R
C20 C 0.02004(15) 0.7389(3) 1.22593(15) 0.0416(7) Uani 1 1 d .
H20A H 0.0481 0.6784 1.2722 0.050 Uiso 1 1 calc R
H20B H 0.0404 0.8447 1.2247 0.050 Uiso 1 1 calc R
C21 C -0.05124(15) 0.7551(3) 1.24716(17) 0.0468(7) Uani 1 1 d .
H21A H -0.0787 0.8199 1.2034 0.070 Uiso 1 1 calc R
H21B H -0.0491 0.8048 1.3036 0.070 Uiso 1 1 calc R
H21C H -0.0720 0.6509 1.2483 0.070 Uiso 1 1 calc R
C22 C 0.24774(12) 0.7270(3) 0.73966(13) 0.0286(5) Uani 1 1 d .
H22A H 0.2538 0.7207 0.6793 0.043 Uiso 1 1 calc R
H22B H 0.2523 0.8364 0.7589 0.043 Uiso 1 1 calc R
H22C H 0.2024 0.6879 0.7458 0.043 Uiso 1 1 calc R
C23 C 0.42083(12) 0.7178(2) 0.73878(12) 0.0229(5) Uani 1 1 d .
C24 C 0.47621(12) 0.6208(3) 0.73834(13) 0.0290(5) Uani 1 1 d .
H24 H 0.4888 0.5484 0.7839 0.035 Uiso 1 1 calc R
C25 C 0.51353(12) 0.6290(3) 0.67115(13) 0.0304(6) Uani 1 1 d .
H25 H 0.5522 0.5633 0.6717 0.036 Uiso 1 1 calc R
C26 C 0.49500(12) 0.7320(3) 0.60302(13) 0.0262(5) Uani 1 1 d .
C27 C 0.43844(12) 0.8279(2) 0.60398(12) 0.0250(5) Uani 1 1 d .
H27 H 0.4251 0.8986 0.5577 0.030 Uiso 1 1 calc R
C28 C 0.40103(12) 0.8222(2) 0.67158(12) 0.0248(5) Uani 1 1 d .
H28 H 0.3626 0.8884 0.6718 0.030 Uiso 1 1 calc R
C29 C 0.53616(13) 0.7400(3) 0.53075(14) 0.0349(6) Uani 1 1 d .
H29A H 0.5736 0.6641 0.5411 0.052 Uiso 0.50 1 calc PR
H29B H 0.5548 0.8460 0.5278 0.052 Uiso 0.50 1 calc PR
H29C H 0.5069 0.7153 0.4764 0.052 Uiso 0.50 1 calc PR
H29D H 0.5166 0.8195 0.4890 0.052 Uiso 0.50 1 calc PR
H29E H 0.5354 0.6375 0.5024 0.052 Uiso 0.50 1 calc PR
H29F H 0.5833 0.7683 0.5538 0.052 Uiso 0.50 1 calc PR

loop_
_atom_site_aniso_label
_atom_site_aniso_U_11
_atom_site_aniso_U_22
_atom_site_aniso_U_33
_atom_site_aniso_U_23
_atom_site_aniso_U_13
_atom_site_aniso_U_12
S1 0.0344(4) 0.0222(3) 0.0148(2) -0.0012(2) 0.0052(2) -0.0006(3)
O1 0.0365(10) 0.0323(9) 0.0151(7) 0.0027(6) 0.0006(6) -0.0013(7)
O2 0.0440(11) 0.0220(8) 0.0235(7) -0.0056(6) 0.0136(7) -0.0029(7)
N1 0.0458(15) 0.0317(12) 0.0196(9) -0.0025(8) 0.0117(9) -0.0083(10)
N2 0.0350(12) 0.0168(9) 0.0173(8) 0.0015(7) 0.0031(8) 0.0022(8)
C1 0.0318(14) 0.0180(11) 0.0190(10) -0.0006(8) 0.0017(9) 0.0012(10)
C2 0.0404(16) 0.0261(13) 0.0229(11) -0.0018(9) 0.0069(10) 0.0038(11)
C3 0.0571(18) 0.0206(12) 0.0269(12) -0.0003(10) 0.0067(11) -0.0009(12)
C4 0.0452(17) 0.0219(12) 0.0303(12) 0.0037(10) 0.0045(11) -0.0033(11)
C5 0.0317(15) 0.0220(12) 0.0238(11) 0.0006(9) 0.0021(9) -0.0020(10)
C6 0.0402(15) 0.0180(11) 0.0196(10) -0.0048(9) 0.0069(10) 0.0006(10)
C7 0.0307(15) 0.0275(13) 0.0236(11) -0.0090(9) 0.0058(10) -0.0023(10)
C8 0.0386(16) 0.0233(12) 0.0217(11) -0.0060(9) 0.0054(10) 0.0012(11)
C9 0.0358(15) 0.0212(12) 0.0234(11) -0.0070(9) 0.0093(10) -0.0027(10)
C10 0.0411(17) 0.0359(14) 0.0280(12) -0.0052(10) 0.0092(11) -0.0040(12)
C11 0.0440(18) 0.0466(17) 0.0385(14) -0.0100(12) 0.0116(12) -0.0012(13)
C12 0.0402(18) 0.0423(16) 0.0331(13) -0.0064(11) 0.0031(11) 0.0086(13)
C13 0.0532(19) 0.0335(14) 0.0243(12) -0.0047(10) 0.0072(12) 0.0019(13)
C14 0.0399(16) 0.0327(13) 0.0220(11) 0.0025(10) 0.0070(10) -0.0057(11)
C15 0.0423(17) 0.0291(13) 0.0252(11) 0.0002(10) 0.0077(10) -0.0037(11)
C16 0.0427(17) 0.0312(14) 0.0230(11) 0.0021(10) 0.0067(10) -0.0022(11)
C17 0.0386(16) 0.0319(14) 0.0247(12) -0.0010(10) 0.0042(10) -0.0034(11)
C18 0.0404(16) 0.0329(14) 0.0232(11) -0.0009(10) 0.0041(10) -0.0024(12)
C19 0.0416(17) 0.0351(14) 0.0250(11) -0.0026(10) 0.0041(10) 0.0002(12)
C20 0.0524(19) 0.0435(16) 0.0301(13) -0.0073(11) 0.0104(12) -0.0031(13)
C21 0.060(2) 0.0441(16) 0.0410(14) -0.0081(12) 0.0217(13) -0.0038(14)
C22 0.0335(15) 0.0235(12) 0.0277(11) 0.0010(9) 0.0016(10) 0.0047(10)
C23 0.0309(14) 0.0236(12) 0.0147(9) -0.0019(8) 0.0056(9) -0.0019(10)
C24 0.0358(15) 0.0314(13) 0.0191(10) 0.0024(9) 0.0020(10) 0.0049(11)
C25 0.0303(15) 0.0349(14) 0.0258(11) -0.0005(10) 0.0041(10) 0.0067(11)
C26 0.0313(14) 0.0283(13) 0.0192(10) -0.0050(9) 0.0045(9) -0.0049(11)
C27 0.0336(15) 0.0250(12) 0.0163(10) 0.0009(9) 0.0035(9) 0.0001(10)
C28 0.0313(14) 0.0228(12) 0.0205(10) -0.0017(9) 0.0049(9) 0.0025(10)
C29 0.0388(16) 0.0414(15) 0.0264(12) -0.0024(10) 0.0110(11) 0.0023(12)

loop_
_atom_type_symbol
_atom_type_description
_atom_type_scat_dispersion_real
_atom_type_scat_dispersion_imag
_atom_type_scat_source
C C 0.0033 0.0016 'International Tables Vol C Tables 4.2.6.8 and 6.1.1.4'
H H 0.0000 0.0000 'International Tables Vol C Tables 4.2.6.8 and 6.1.1.4'
N N 0.0061 0.0033 'International Tables Vol C Tables 4.2.6.8 and 6.1.1.4'
O O 0.0106 0.0060 'International Tables Vol C Tables 4.2.6.8 and 6.1.1.4'
S S 0.1246 0.1234 'International Tables Vol C Tables 4.2.6.8 and 6.1.1.4'

loop_
_geom_angle_atom_site_label_1
_geom_angle_atom_site_label_2
_geom_angle_atom_site_label_3
_geom_angle
O1 S1 O2 119.46(9)
O1 S1 N2 107.21(9)
O2 S1 N2 105.97(9)
O1 S1 C23 107.66(10)
O2 S1 C23 106.84(9)
N2 S1 C23 109.44(9)
C8 N1 C7 109.31(19)
C8 N1 H1N 125.2(16)
C7 N1 H1N 125.5(17)
C1 N2 C22 117.95(17)
C1 N2 S1 118.91(15)
C22 N2 S1 119.46(14)
C5 C1 N2 122.65(19)
C5 C1 C2 114.52(19)
N2 C1 C2 122.60(18)
C6 C2 C1 115.71(18)
C6 C2 C3 115.62(18)
C1 C2 C3 100.87(18)
C6 C2 H2 108.0
C1 C2 H2 108.0
C3 C2 H2 108.0
C4 C3 C2 106.78(17)
C4 C3 H3A 110.4
C2 C3 H3A 110.4
C4 C3 H3B 110.4
C2 C3 H3B 110.4
H3A C3 H3B 108.6
C5 C4 C3 104.50(17)
C5 C4 H4A 110.9
C3 C4 H4A 110.9
C5 C4 H4B 110.9
C3 C4 H4B 110.9
H4A C4 H4B 108.9
C1 C5 C14 126.9(2)
C1 C5 C4 109.92(19)
C14 C5 C4 123.01(19)
C7 C6 C9 106.15(19)
C7 C6 C2 124.4(2)
C9 C6 C2 129.3(2)
C6 C7 N1 110.2(2)
C6 C7 H7 124.9
N1 C7 H7 124.9
N1 C8 C13 131.1(2)
N1 C8 C9 107.47(19)
C13 C8 C9 121.4(2)
C10 C9 C8 119.1(2)
C10 C9 C6 134.0(2)
C8 C9 C6 106.9(2)
C11 C10 C9 119.2(2)
C11 C10 H10 120.4
C9 C10 H10 120.4
C10 C11 C12 121.0(3)
C10 C11 H11 119.5
C12 C11 H11 119.5
C13 C12 C11 121.5(2)
C13 C12 H12 119.3
C11 C12 H12 119.3
C12 C13 C8 117.9(2)
C12 C13 H13 121.1
C8 C13 H13 121.1
C5 C14 C15 115.37(19)
C5 C14 H14A 108.4
C15 C14 H14A 108.4
C5 C14 H14B 108.4
C15 C14 H14B 108.4
H14A C14 H14B 107.5
C14 C15 C16 111.38(19)
C14 C15 H15A 109.4
C16 C15 H15A 109.4
C14 C15 H15B 109.4
C16 C15 H15B 109.4
H15A C15 H15B 108.0
C17 C16 C15 115.96(19)
C17 C16 H16A 108.3
C15 C16 H16A 108.3
C17 C16 H16B 108.3
C15 C16 H16B 108.3
H16A C16 H16B 107.4
C16 C17 C18 112.25(19)
C16 C17 H17A 109.2
C18 C17 H17A 109.2
C16 C17 H17B 109.2
C18 C17 H17B 109.2
H17A C17 H17B 107.9
C19 C18 C17 115.33(19)
C19 C18 H18A 108.4
C17 C18 H18A 108.4
C19 C18 H18B 108.4
C17 C18 H18B 108.4
H18A C18 H18B 107.5
C18 C19 C20 113.4(2)
C18 C19 H19A 108.9
C20 C19 H19A 108.9
C18 C19 H19B 108.9
C20 C19 H19B 108.9
H19A C19 H19B 107.7
C21 C20 C19 113.7(2)
C21 C20 H20A 108.8
C19 C20 H20A 108.8
C21 C20 H20B 108.8
C19 C20 H20B 108.8
H20A C20 H20B 107.7
C20 C21 H21A 109.5
C20 C21 H21B 109.5
H21A C21 H21B 109.5
C20 C21 H21C 109.5
H21A C21 H21C 109.5
H21B C21 H21C 109.5
N2 C22 H22A 109.5
N2 C22 H22B 109.5
H22A C22 H22B 109.5
N2 C22 H22C 109.5
H22A C22 H22C 109.5
H22B C22 H22C 109.5
C24 C23 C28 120.6(2)
C24 C23 S1 118.79(16)
C28 C23 S1 120.58(17)
C23 C24 C25 119.9(2)
C23 C24 H24 120.1
C25 C24 H24 120.1
C24 C25 C26 120.8(2)
C24 C25 H25 119.6
C26 C25 H25 119.6
C25 C26 C27 118.5(2)
C25 C26 C29 120.2(2)
C27 C26 C29 121.2(2)
C26 C27 C28 121.2(2)
C26 C27 H27 119.4
C28 C27 H27 119.4
C23 C28 C27 118.9(2)
C23 C28 H28 120.5
C27 C28 H28 120.5
C26 C29 H29A 109.5
C26 C29 H29B 109.5
H29A C29 H29B 109.5
C26 C29 H29C 109.5
H29A C29 H29C 109.5
H29B C29 H29C 109.5
C26 C29 H29D 109.5
H29A C29 H29D 141.1
H29B C29 H29D 56.3
H29C C29 H29D 56.3
C26 C29 H29E 109.5
H29A C29 H29E 56.3
H29B C29 H29E 141.1
H29C C29 H29E 56.3
H29D C29 H29E 109.5
C26 C29 H29F 109.5
H29A C29 H29F 56.3
H29B C29 H29F 56.3
H29C C29 H29F 141.1
H29D C29 H29F 109.5
H29E C29 H29F 109.5

loop_
_geom_bond_atom_site_label_1
_geom_bond_atom_site_label_2
_geom_bond_distance
S1 O1 1.4289(15)
S1 O2 1.4406(15)
S1 N2 1.6222(19)
S1 C23 1.771(2)
N1 C8 1.365(3)
N1 C7 1.369(3)
N1 H1N 0.866(16)
N2 C1 1.444(3)
N2 C22 1.472(3)
C1 C5 1.330(3)
C1 C2 1.517(3)
C2 C6 1.508(3)
C2 C3 1.545(3)
C2 H2 1.0000
C3 C4 1.536(3)
C3 H3A 0.9900
C3 H3B 0.9900
C4 C5 1.502(3)
C4 H4A 0.9900
C4 H4B 0.9900
C5 C14 1.493(3)
C6 C7 1.366(3)
C6 C9 1.440(3)
C7 H7 0.9500
C8 C13 1.396(3)
C8 C9 1.414(3)
C9 C10 1.400(3)
C10 C11 1.368(3)
C10 H10 0.9500
C11 C12 1.402(3)
C11 H11 0.9500
C12 C13 1.371(4)
C12 H12 0.9500
C13 H13 0.9500
C14 C15 1.523(3)
C14 H14A 0.9900
C14 H14B 0.9900
C15 C16 1.523(3)
C15 H15A 0.9900
C15 H15B 0.9900
C16 C17 1.519(3)
C16 H16A 0.9900
C16 H16B 0.9900
C17 C18 1.525(3)
C17 H17A 0.9900
C17 H17B 0.9900
C18 C19 1.509(3)
C18 H18A 0.9900
C18 H18B 0.9900
C19 C20 1.525(3)
C19 H19A 0.9900
C19 H19B 0.9900
C20 C21 1.513(4)
C20 H20A 0.9900
C20 H20B 0.9900
C21 H21A 0.9800
C21 H21B 0.9800
C21 H21C 0.9800
C22 H22A 0.9800
C22 H22B 0.9800
C22 H22C 0.9800
C23 C24 1.378(3)
C23 C28 1.391(3)
C24 C25 1.388(3)
C24 H24 0.9500
C25 C26 1.391(3)
C25 H25 0.9500
C26 C27 1.392(3)
C26 C29 1.506(3)
C27 C28 1.394(3)
C27 H27 0.9500
C28 H28 0.9500
C29 H29A 0.9800
C29 H29B 0.9800
C29 H29C 0.9800
C29 H29D 0.9800
C29 H29E 0.9800
C29 H29F 0.9800

loop_
_geom_hbond_atom_site_label_D
_geom_hbond_atom_site_label_H
_geom_hbond_atom_site_label_A
_geom_hbond_distance_DH
_geom_hbond_distance_HA
_geom_hbond_distance_DA
_geom_hbond_angle_DHA
_geom_hbond_site_symmetry_A
N1 H1N O2 0.866(16) 2.146(18) 2.978(2) 161(2) 4_575

loop_
_geom_torsion_atom_site_label_1
_geom_torsion_atom_site_label_2
_geom_torsion_atom_site_label_3
_geom_torsion_atom_site_label_4
_geom_torsion
O1 S1 N2 C1 -32.52(16)
O2 S1 N2 C1 -161.14(14)
C23 S1 N2 C1 83.98(16)
O1 S1 N2 C22 169.53(15)
O2 S1 N2 C22 40.90(17)
C23 S1 N2 C22 -73.97(17)
C22 N2 C1 C5 -106.4(2)
S1 N2 C1 C5 95.4(2)
C22 N2 C1 C2 79.5(3)
S1 N2 C1 C2 -78.8(2)
C5 C1 C2 C6 139.2(2)
N2 C1 C2 C6 -46.2(3)
C5 C1 C2 C3 13.7(3)
N2 C1 C2 C3 -171.7(2)
C6 C2 C3 C4 -143.5(2)
C1 C2 C3 C4 -17.9(2)
C2 C3 C4 C5 16.9(3)
N2 C1 C5 C14 -2.0(4)
C2 C1 C5 C14 172.6(2)
N2 C1 C5 C4 -178.0(2)
C2 C1 C5 C4 -3.4(3)
C3 C4 C5 C1 -8.7(3)
C3 C4 C5 C14 175.2(2)
C1 C2 C6 C7 111.0(3)
C3 C2 C6 C7 -131.4(2)
C1 C2 C6 C9 -64.1(3)
C3 C2 C6 C9 53.5(3)
C9 C6 C7 N1 0.9(2)
C2 C6 C7 N1 -175.13(19)
C8 N1 C7 C6 -1.0(2)
C7 N1 C8 C13 -179.5(2)
C7 N1 C8 C9 0.8(2)
N1 C8 C9 C10 179.05(19)
C13 C8 C9 C10 -0.7(3)
N1 C8 C9 C6 -0.2(2)
C13 C8 C9 C6 -180.0(2)
C7 C6 C9 C10 -179.5(2)
C2 C6 C9 C10 -3.8(4)
C7 C6 C9 C8 -0.4(2)
C2 C6 C9 C8 175.3(2)
C8 C9 C10 C11 1.1(3)
C6 C9 C10 C11 -179.9(2)
C9 C10 C11 C12 -0.8(4)
C10 C11 C12 C13 0.1(4)
C11 C12 C13 C8 0.3(4)
N1 C8 C13 C12 -179.7(2)
C9 C8 C13 C12 0.0(3)
C1 C5 C14 C15 102.8(3)
C4 C5 C14 C15 -81.7(3)
C5 C14 C15 C16 -174.51(19)
C14 C15 C16 C17 178.21(19)
C15 C16 C17 C18 -176.10(19)
C16 C17 C18 C19 -179.59(19)
C17 C18 C19 C20 178.1(2)
C18 C19 C20 C21 -175.7(2)
O1 S1 C23 C24 5.4(2)
O2 S1 C23 C24 134.89(18)
N2 S1 C23 C24 -110.79(18)
O1 S1 C23 C28 -175.49(16)
O2 S1 C23 C28 -46.0(2)
N2 S1 C23 C28 68.30(19)
C28 C23 C24 C25 1.2(3)
S1 C23 C24 C25 -179.68(17)
C23 C24 C25 C26 -1.2(3)
C24 C25 C26 C27 0.5(3)
C24 C25 C26 C29 179.8(2)
C25 C26 C27 C28 0.3(3)
C29 C26 C27 C28 -179.0(2)
C24 C23 C28 C27 -0.5(3)
S1 C23 C28 C27 -179.55(16)
C26 C27 C28 C23 -0.3(3)
